data_2242496
loop_
_publ_author_name
'McNeil, Jr, Derek L.'
'Beckford, Daihlia J.'
'Kneebone, Jared L.'
'Carpenter, Stephanie H.'
'Brennessel, William W.'
'Neidig, Michael L.'

_publ_section_title
;
 Crystal structures of two new six-coordinate iron(III) complexes with
 1,2-bis(diphenylphosphane) ligands
;
_journal_coeditor_code PJ2052
_journal_issue 6
_journal_name_full 'Acta Crystallographica Section E'
_journal_page_first 803
_journal_page_last 807
_journal_paper_doi 10.1107/S2056989018006898
_journal_volume 74
_journal_year 2018
_chemical_formula_iupac '[Fe Cl2 (C30 H24 P2)2] [Fe Cl4], C H2 Cl2'
_chemical_formula_moiety 'C60 H48 Cl2 Fe P4 +, Cl4 Fe -, C H2 Cl2'
_chemical_formula_sum 'C61 H50 Cl8 Fe2 P4'
_chemical_formula_weight 1302.19
_chemical_name_systematic
;<i>trans</i>-Bis[1,2-bis(diphenylphosphane)benzene]dichloridoiron(III)
tetrachloridoferrate(III) dichloromethane monosolvate
;
_space_group_crystal_system triclinic
_space_group_IT_number 1
_space_group_name_Hall 'P 1'
_space_group_name_H-M_alt 'P 1'
_symmetry_space_group_name_Hall 'P 1'
_symmetry_space_group_name_H-M 'P 1'
_atom_sites_solution_hydrogens geom
_atom_sites_solution_primary dual
_atom_sites_solution_secondary difmap
_audit_creation_method SHELXL-2018/3
_cell_angle_alpha 81.0580(10)
_cell_angle_beta 83.0500(10)
_cell_angle_gamma 68.3350(10)
_cell_formula_units_Z 1
_cell_length_a 9.8771(7)
_cell_length_b 12.6516(8)
_cell_length_c 12.8258(8)
_cell_measurement_reflns_used 4051
_cell_measurement_temperature 100.0(5)
_cell_measurement_theta_max 30.68
_cell_measurement_theta_min 2.28
_cell_volume 1467.87(17)
_computing_cell_refinement
;
SAINT (Bruker, 2013)
;
_computing_data_collection
;
APEX3 (Bruker, 2016)
;
_computing_data_reduction
;
SAINT (Bruker, 2013)
;
_computing_molecular_graphics
;
SHELXTL (Sheldrick, 2008)
;
_computing_publication_material
;
SHELXTL (Sheldrick, 2008)
;
_computing_structure_refinement
;
SHELXL-2018/3 (Sheldrick, 2015b)
;
_computing_structure_solution
;
SHELXT-2014/5 (Sheldrick, 2015a)
;
_diffrn_ambient_temperature 100.0(5)
_diffrn_measured_fraction_theta_full 0.978
_diffrn_measured_fraction_theta_max 0.978
_diffrn_measurement_device_type 'Bruker SMART APEX II CCD platform'
_diffrn_measurement_method '\w scans'
_diffrn_radiation_type MoK\a
_diffrn_radiation_wavelength 0.71073
_diffrn_reflns_av_R_equivalents 0.0496
_diffrn_reflns_limit_h_max 15
_diffrn_reflns_limit_h_min -15
_diffrn_reflns_limit_k_max 20
_diffrn_reflns_limit_k_min -20
_diffrn_reflns_limit_l_max 18
_diffrn_reflns_limit_l_min -20
_diffrn_reflns_number 27211
_diffrn_reflns_theta_full 34.972
_diffrn_reflns_theta_max 34.976
_diffrn_reflns_theta_min 2.224
_exptl_absorpt_coefficient_mu 1.007
_exptl_absorpt_correction_T_max 0.7469
_exptl_absorpt_correction_T_min 0.6438
_exptl_absorpt_correction_type multi-scan
_exptl_absorpt_process_details
;
(SADABS; Krause <i>et al</i>., 2015)
;
_exptl_crystal_colour 'dichroic red-green'
_exptl_crystal_density_diffrn 1.473
_exptl_crystal_description plate
_exptl_crystal_F_000 664
_exptl_crystal_size_max 0.240
_exptl_crystal_size_mid 0.200
_exptl_crystal_size_min 0.080
_refine_diff_density_max 1.229
_refine_diff_density_min -1.394
_refine_ls_abs_structure_details
;
 Refined as an inversion twin.
;
_refine_ls_abs_structure_Flack 0.24(3)
_refine_ls_extinction_method none
_refine_ls_goodness_of_fit_ref 0.997
_refine_ls_hydrogen_treatment constr
_refine_ls_matrix_type full
_refine_ls_number_parameters 488
_refine_ls_number_reflns 22268
_refine_ls_number_restraints 34
_refine_ls_restrained_S_all 1.007
_refine_ls_R_factor_all 0.1465
_refine_ls_R_factor_gt 0.0727
_refine_ls_shift/su_max 0.000
_refine_ls_shift/su_mean 0.000
_refine_ls_structure_factor_coef Fsqd
_refine_ls_weighting_details 'w=1/[\s^2^(Fo^2^)+(0.0641P)^2^] where P=(Fo^2^+2Fc^2^)/3'
_refine_ls_weighting_scheme calc
_refine_ls_wR_factor_gt 0.1419
_refine_ls_wR_factor_ref 0.1823
_reflns_number_gt 11890
_reflns_number_total 22268
_reflns_threshold_expression 'I > 2\s(I)'
_cod_data_source_file pj2052sup1.cif
_cod_data_source_block 2
_cod_database_code 2242496
_shelx_space_group_comment
;
The symmetry employed for this shelxl refinement is uniquely defined
by the following loop, which should always be used as a source of
symmetry information in preference to the above space-group names.
They are only intended as comments.
;
_shelx_estimated_absorpt_t_min 0.794
_shelx_estimated_absorpt_t_max 0.924

loop_
_space_group_symop_operation_xyz
'x, y, z'

loop_
_atom_site_type_symbol
_atom_site_label
_atom_site_fract_x
_atom_site_fract_y
_atom_site_fract_z
_atom_site_U_iso_or_equiv
_atom_site_adp_type
_atom_site_calc_flag
_atom_site_occupancy
_atom_site_disorder_assembly
_atom_site_disorder_group
Fe Fe1 0.50286(14) 0.39706(10) 0.63842(10) 0.01341(15) Uani d 1 . .
Cl Cl1 0.68914(19) 0.42220(14) 0.69888(14) 0.01712(17) Uani d 1 . .
Cl Cl2 0.31700(19) 0.37173(15) 0.57842(14) 0.01712(17) Uani d 1 . .
P P1 0.3591(2) 0.59048(15) 0.66544(16) 0.01471(18) Uani d 1 . .
P P2 0.5609(2) 0.48921(15) 0.47244(15) 0.01494(19) Uani d 1 . .
P P3 0.6449(2) 0.20476(15) 0.61113(16) 0.01471(18) Uani d 1 . .
P P4 0.4468(2) 0.30281(15) 0.80391(15) 0.01494(19) Uani d 1 . .
C C1 0.4350(8) 0.6828(6) 0.5755(6) 0.0168(7) Uani d 1 . .
C C2 0.4012(9) 0.7982(6) 0.5880(7) 0.0203(8) Uani d 1 . .
H H2 0.342059 0.829432 0.647917 0.024 Uiso calc 1 . .
C C3 0.4557(9) 0.8671(7) 0.5111(7) 0.0224(8) Uani d 1 . .
H H3 0.430915 0.945688 0.518605 0.027 Uiso calc 1 . .
C C4 0.5440(10) 0.8228(7) 0.4253(7) 0.0230(8) Uani d 1 . .
H H4 0.580837 0.870627 0.374680 0.028 Uiso calc 1 . .
C C5 0.5801(10) 0.7077(7) 0.4120(7) 0.0231(8) Uani d 1 . .
H H5 0.641033 0.677084 0.352542 0.028 Uiso calc 1 . .
C C6 0.5258(9) 0.6381(6) 0.4871(6) 0.0168(7) Uani d 1 . .
C C7 0.3577(9) 0.6416(6) 0.7913(6) 0.0170(7) Uani d 1 . .
C C8 0.4891(9) 0.6487(6) 0.8184(7) 0.0185(7) Uani d 1 . .
H H8 0.573481 0.629636 0.770516 0.022 Uiso calc 1 . .
C C9 0.4942(10) 0.6834(7) 0.9141(7) 0.0216(8) Uani d 1 . .
H H9 0.582948 0.686509 0.932254 0.026 Uiso calc 1 . .
C C10 0.3734(10) 0.7134(7) 0.9833(7) 0.0253(9) Uani d 1 . .
H H10 0.378826 0.736978 1.049025 0.030 Uiso calc 1 . .
C C11 0.2439(10) 0.7094(7) 0.9579(7) 0.0276(10) Uani d 1 . .
H H11 0.159982 0.730938 1.005926 0.033 Uiso calc 1 . .
C C12 0.2351(9) 0.6736(7) 0.8613(7) 0.0217(8) Uani d 1 . .
H H12 0.145437 0.671463 0.843936 0.026 Uiso calc 1 . .
C C13 0.1675(9) 0.6443(7) 0.6345(7) 0.0205(8) Uani d 1 . .
C C14 0.0746(9) 0.5937(7) 0.6896(7) 0.0234(8) Uani d 1 . .
H H14 0.110682 0.531331 0.743055 0.028 Uiso calc 1 . .
C C15 -0.0721(10) 0.6326(8) 0.6681(8) 0.0292(10) Uani d 1 . .
H H15 -0.134976 0.597322 0.707755 0.035 Uiso calc 1 . .
C C16 -0.1257(10) 0.7200(8) 0.5913(8) 0.0308(10) Uani d 1 . .
H H16 -0.225523 0.745221 0.576744 0.037 Uiso calc 1 . .
C C17 -0.0333(11) 0.7737(8) 0.5330(8) 0.0358(11) Uani d 1 . .
H H17 -0.069872 0.834910 0.478609 0.043 Uiso calc 1 . .
C C18 0.1131(10) 0.7356(7) 0.5564(7) 0.0272(9) Uani d 1 . .
H H18 0.175868 0.772242 0.518776 0.033 Uiso calc 1 . .
C C19 0.4506(8) 0.5019(6) 0.3642(6) 0.0165(7) Uani d 1 . .
C C20 0.3450(9) 0.6064(7) 0.3297(7) 0.0254(9) Uani d 1 . .
H H20 0.333632 0.672703 0.361033 0.030 Uiso calc 1 . .
C C21 0.2576(10) 0.6151(8) 0.2516(7) 0.0292(10) Uani d 1 . .
H H21 0.184693 0.686828 0.230899 0.035 Uiso calc 1 . .
C C22 0.2737(10) 0.5204(8) 0.2020(7) 0.0262(10) Uani d 1 . .
H H22 0.215100 0.527670 0.145873 0.031 Uiso calc 1 . .
C C23 0.3766(9) 0.4155(7) 0.2358(6) 0.0206(9) Uani d 1 . .
H H23 0.389282 0.349815 0.202910 0.025 Uiso calc 1 . .
C C24 0.4610(9) 0.4065(7) 0.3178(6) 0.0187(8) Uani d 1 . .
H H24 0.527743 0.333368 0.342963 0.022 Uiso calc 1 . .
C C25 0.7486(9) 0.4461(7) 0.4165(6) 0.0177(7) Uani d 1 . .
C C26 0.7991(9) 0.3814(7) 0.3313(7) 0.0246(9) Uani d 1 . .
H H26 0.732100 0.362996 0.296982 0.030 Uiso calc 1 . .
C C27 0.9467(10) 0.3436(9) 0.2961(8) 0.0345(11) Uani d 1 . .
H H27 0.981402 0.297850 0.239587 0.041 Uiso calc 1 . .
C C28 1.0437(10) 0.3753(9) 0.3469(8) 0.0346(12) Uani d 1 . .
H H28 1.144813 0.348675 0.324980 0.041 Uiso calc 1 . .
C C29 0.9948(10) 0.4427(8) 0.4259(8) 0.0303(11) Uani d 1 . .
H H29 1.060584 0.465935 0.456527 0.036 Uiso calc 1 . .
C C30 0.8479(9) 0.4781(7) 0.4623(7) 0.0228(8) Uani d 1 . .
H H30 0.814661 0.524277 0.518586 0.027 Uiso calc 1 . .
C C31 0.5655(8) 0.1115(6) 0.7002(6) 0.0168(7) Uani d 1 . .
C C32 0.6008(9) -0.0039(7) 0.6850(7) 0.0203(8) Uani d 1 . .
H H32 0.661938 -0.033872 0.625422 0.024 Uiso calc 1 . .
C C33 0.5457(9) -0.0727(7) 0.7576(7) 0.0224(8) Uani d 1 . .
H H33 0.568623 -0.150634 0.748200 0.027 Uiso calc 1 . .
C C34 0.4560(10) -0.0278(7) 0.8449(7) 0.0230(8) Uani d 1 . .
H H34 0.417449 -0.075317 0.894485 0.028 Uiso calc 1 . .
C C35 0.4230(10) 0.0844(7) 0.8600(7) 0.0231(8) Uani d 1 . .
H H35 0.363418 0.113538 0.920434 0.028 Uiso calc 1 . .
C C36 0.4772(9) 0.1564(6) 0.7861(6) 0.0168(7) Uani d 1 . .
C C37 0.6454(9) 0.1559(6) 0.4842(6) 0.0170(7) Uani d 1 . .
C C38 0.5193(9) 0.1451(6) 0.4567(7) 0.0185(7) Uani d 1 . .
H H38 0.435397 0.161863 0.505053 0.022 Uiso calc 1 . .
C C39 0.5133(10) 0.1107(7) 0.3611(7) 0.0216(8) Uani d 1 . .
H H39 0.426161 0.104035 0.343895 0.026 Uiso calc 1 . .
C C40 0.6362(10) 0.0858(7) 0.2894(7) 0.0253(9) Uani d 1 . .
H H40 0.632232 0.063705 0.222680 0.030 Uiso calc 1 . .
C C41 0.7640(10) 0.0934(7) 0.3162(7) 0.0276(10) Uani d 1 . .
H H41 0.848092 0.075253 0.268098 0.033 Uiso calc 1 . .
C C42 0.7695(9) 0.1273(7) 0.4130(7) 0.0217(8) Uani d 1 . .
H H42 0.857814 0.131138 0.431233 0.026 Uiso calc 1 . .
C C43 0.8368(9) 0.1487(7) 0.6415(7) 0.0205(8) Uani d 1 . .
C C44 0.9319(9) 0.2031(7) 0.5899(7) 0.0234(8) Uani d 1 . .
H H44 0.894856 0.268358 0.539493 0.028 Uiso calc 1 . .
C C45 1.0755(10) 0.1651(8) 0.6101(8) 0.0292(10) Uani d 1 . .
H H45 1.138383 0.201914 0.572957 0.035 Uiso calc 1 . .
C C46 1.1292(10) 0.0697(8) 0.6873(8) 0.0308(10) Uani d 1 . .
H H46 1.228576 0.042808 0.703517 0.037 Uiso calc 1 . .
C C47 1.0388(11) 0.0167(8) 0.7381(8) 0.0358(11) Uani d 1 . .
H H47 1.076749 -0.048303 0.788638 0.043 Uiso calc 1 . .
C C48 0.8941(10) 0.0544(7) 0.7185(7) 0.0272(9) Uani d 1 . .
H H48 0.832507 0.016987 0.756782 0.033 Uiso calc 1 . .
C C49 0.5653(8) 0.2851(6) 0.9099(6) 0.0165(7) Uani d 1 . .
C C50 0.6609(10) 0.1782(7) 0.9469(7) 0.0254(9) Uani d 1 . .
H H50 0.664284 0.112121 0.918717 0.030 Uiso calc 1 . .
C C51 0.7527(10) 0.1675(8) 1.0259(7) 0.0292(10) Uani d 1 . .
H H51 0.819167 0.094181 1.050727 0.035 Uiso calc 1 . .
C C52 0.7467(10) 0.2646(8) 1.0683(7) 0.0262(10) Uani d 1 . .
H H52 0.809821 0.257491 1.121332 0.031 Uiso calc 1 . .
C C53 0.6490(9) 0.3706(7) 1.0329(6) 0.0206(9) Uani d 1 . .
H H53 0.642575 0.436063 1.063628 0.025 Uiso calc 1 . .
C C54 0.5595(9) 0.3826(7) 0.9523(6) 0.0187(8) Uani d 1 . .
H H54 0.495090 0.456324 0.926328 0.022 Uiso calc 1 . .
C C55 0.2583(9) 0.3503(7) 0.8622(6) 0.0177(7) Uani d 1 . .
C C56 0.2117(9) 0.4183(7) 0.9441(7) 0.0246(9) Uani d 1 . .
H H56 0.280279 0.438387 0.974875 0.030 Uiso calc 1 . .
C C57 0.0671(10) 0.4570(9) 0.9813(8) 0.0345(11) Uani d 1 . .
H H57 0.037337 0.503542 1.037323 0.041 Uiso calc 1 . .
C C58 -0.0343(10) 0.4296(8) 0.9388(8) 0.0346(12) Uani d 1 . .
H H58 -0.134230 0.458287 0.963586 0.041 Uiso calc 1 . .
C C59 0.0112(10) 0.3588(8) 0.8584(8) 0.0303(11) Uani d 1 . .
H H59 -0.057673 0.337013 0.829994 0.036 Uiso calc 1 . .
C C60 0.1560(9) 0.3200(7) 0.8196(7) 0.0228(8) Uani d 1 . .
H H60 0.185630 0.272858 0.764084 0.027 Uiso calc 1 . .
Fe Fe2 0.74909(13) 0.79207(11) 0.09572(11) 0.0302(3) Uani d 1 . .
Cl Cl3 0.5310(2) 0.92270(18) 0.11580(17) 0.0339(4) Uani d 1 . .
Cl Cl4 0.7333(3) 0.62264(18) 0.13622(18) 0.0437(6) Uani d 1 . .
Cl Cl5 0.8376(3) 0.8101(3) -0.0681(3) 0.0645(6) Uani d 1 . .
Cl Cl6 0.8890(4) 0.8166(3) 0.2034(4) 0.0963(15) Uani d 1 . .
Cl Cl7 0.1337(4) 0.0699(5) 0.1131(4) 0.0819(15) Uani d 0.740(3) A 1
C C61 0.1765(12) -0.0475(9) 0.2177(8) 0.0302(3) Uani d 0.740(3) A 1
H H61A 0.108903 -0.089082 0.218036 0.036 Uiso calc 0.740(3) A 1
H H61B 0.276777 -0.101351 0.202280 0.036 Uiso calc 0.740(3) A 1
Cl Cl8 0.1656(4) -0.0086(4) 0.3389(4) 0.0645(6) Uani d 0.740(3) A 1
Cl Cl7' 0.129(3) -0.012(3) 0.087(3) 0.0963(15) Uani d 0.124(3) B 5
C C61' 0.249(5) 0.007(7) 0.168(3) 0.0302(3) Uani d 0.124(3) B 5
H H61C 0.332305 -0.066406 0.178368 0.036 Uiso calc 0.124(3) B 5
H H61D 0.287840 0.064322 0.128480 0.036 Uiso calc 0.124(3) B 5
Cl Cl8' 0.178(2) 0.050(2) 0.2923(19) 0.0645(6) Uani d 0.124(3) B 5
Cl Cl7" 0.127(2) -0.0679(19) 0.166(2) 0.0645(6) Uani d 0.136(3) C 6
C C61" 0.276(4) -0.026(3) 0.178(6) 0.0302(3) Uani d 0.136(3) C 6
H H61E 0.327391 -0.066354 0.242501 0.036 Uiso calc 0.136(3) C 6
H H61F 0.345977 -0.040293 0.115397 0.036 Uiso calc 0.136(3) C 6
Cl Cl8" 0.191(2) 0.119(2) 0.187(2) 0.0819(15) Uani d 0.136(3) C 6

loop_
_atom_site_aniso_label
_atom_site_aniso_U_11
_atom_site_aniso_U_22
_atom_site_aniso_U_33
_atom_site_aniso_U_12
_atom_site_aniso_U_13
_atom_site_aniso_U_23
Fe1 0.0152(4) 0.0115(3) 0.0147(4) -0.0053(3) -0.0038(3) -0.0015(3)
Cl1 0.0180(4) 0.0166(4) 0.0190(4) -0.0078(3) -0.0047(3) -0.0020(3)
Cl2 0.0180(4) 0.0166(4) 0.0190(4) -0.0078(3) -0.0047(3) -0.0020(3)
P1 0.0166(4) 0.0123(4) 0.0160(5) -0.0052(3) -0.0034(4) -0.0018(3)
P2 0.0181(5) 0.0128(4) 0.0151(5) -0.0064(4) -0.0035(4) -0.0012(3)
P3 0.0166(4) 0.0123(4) 0.0160(5) -0.0052(3) -0.0034(4) -0.0018(3)
P4 0.0181(5) 0.0128(4) 0.0151(5) -0.0064(4) -0.0035(4) -0.0012(3)
C1 0.0207(18) 0.0144(15) 0.0161(18) -0.0071(14) -0.0032(14) -0.0003(13)
C2 0.027(2) 0.0151(16) 0.021(2) -0.0076(15) -0.0045(16) -0.0037(14)
C3 0.030(2) 0.0132(16) 0.024(2) -0.0072(15) -0.0075(17) -0.0012(15)
C4 0.032(2) 0.0181(17) 0.022(2) -0.0130(17) -0.0054(17) 0.0039(15)
C5 0.032(2) 0.0185(18) 0.020(2) -0.0115(17) -0.0020(17) -0.0025(15)
C6 0.0188(18) 0.0146(15) 0.0169(18) -0.0053(14) -0.0030(14) -0.0020(13)
C7 0.0207(18) 0.0116(15) 0.0191(19) -0.0052(13) -0.0045(14) -0.0017(13)
C8 0.0198(18) 0.0149(16) 0.023(2) -0.0078(14) -0.0034(15) -0.0035(14)
C9 0.031(2) 0.0160(16) 0.021(2) -0.0115(16) -0.0094(16) 0.0006(14)
C10 0.040(3) 0.0204(19) 0.019(2) -0.0132(18) -0.0048(18) -0.0042(15)
C11 0.033(2) 0.029(2) 0.023(2) -0.0135(19) 0.0038(18) -0.0086(18)
C12 0.022(2) 0.0203(19) 0.023(2) -0.0073(16) -0.0021(16) -0.0038(15)
C13 0.0206(19) 0.0171(17) 0.024(2) -0.0051(15) -0.0047(15) -0.0046(14)
C14 0.022(2) 0.0182(18) 0.033(2) -0.0090(15) -0.0062(17) -0.0031(16)
C15 0.020(2) 0.029(2) 0.042(3) -0.0091(18) -0.0049(19) -0.012(2)
C16 0.019(2) 0.029(2) 0.042(3) -0.0007(17) -0.0151(19) -0.008(2)
C17 0.030(3) 0.029(2) 0.040(3) 0.0013(19) -0.019(2) 0.003(2)
C18 0.026(2) 0.023(2) 0.028(2) -0.0032(17) -0.0068(18) 0.0002(17)
C19 0.0190(19) 0.0193(17) 0.0110(17) -0.0068(15) -0.0015(14) -0.0008(13)
C20 0.029(2) 0.020(2) 0.025(2) -0.0047(17) -0.0074(17) -0.0054(17)
C21 0.027(2) 0.026(2) 0.031(3) -0.0029(19) -0.0128(19) -0.0014(19)
C22 0.029(2) 0.035(2) 0.017(2) -0.014(2) -0.0094(18) 0.0011(17)
C23 0.024(2) 0.026(2) 0.017(2) -0.0141(19) 0.0009(17) -0.0056(16)
C24 0.019(2) 0.0191(17) 0.020(2) -0.0105(16) -0.0017(16) 0.0001(14)
C25 0.0182(18) 0.0185(17) 0.0173(19) -0.0081(14) -0.0023(14) -0.0002(13)
C26 0.022(2) 0.027(2) 0.027(2) -0.0099(17) -0.0006(17) -0.0070(17)
C27 0.026(2) 0.040(3) 0.038(3) -0.012(2) 0.006(2) -0.013(2)
C28 0.023(2) 0.043(3) 0.041(3) -0.017(2) 0.005(2) -0.007(2)
C29 0.024(2) 0.034(2) 0.038(3) -0.019(2) -0.007(2) 0.002(2)
C30 0.028(2) 0.026(2) 0.021(2) -0.0169(17) -0.0042(16) 0.0003(16)
C31 0.0207(18) 0.0144(15) 0.0161(18) -0.0071(14) -0.0032(14) -0.0003(13)
C32 0.027(2) 0.0151(16) 0.021(2) -0.0076(15) -0.0045(16) -0.0037(14)
C33 0.030(2) 0.0132(16) 0.024(2) -0.0072(15) -0.0075(17) -0.0012(15)
C34 0.032(2) 0.0181(17) 0.022(2) -0.0130(17) -0.0054(17) 0.0039(15)
C35 0.032(2) 0.0185(18) 0.020(2) -0.0115(17) -0.0020(17) -0.0025(15)
C36 0.0188(18) 0.0146(15) 0.0169(18) -0.0053(14) -0.0030(14) -0.0020(13)
C37 0.0207(18) 0.0116(15) 0.0191(19) -0.0052(13) -0.0045(14) -0.0017(13)
C38 0.0198(18) 0.0149(16) 0.023(2) -0.0078(14) -0.0034(15) -0.0035(14)
C39 0.031(2) 0.0160(16) 0.021(2) -0.0115(16) -0.0094(16) 0.0006(14)
C40 0.040(3) 0.0204(19) 0.019(2) -0.0132(18) -0.0048(18) -0.0042(15)
C41 0.033(2) 0.029(2) 0.023(2) -0.0135(19) 0.0038(18) -0.0086(18)
C42 0.022(2) 0.0203(19) 0.023(2) -0.0073(16) -0.0021(16) -0.0038(15)
C43 0.0206(19) 0.0171(17) 0.024(2) -0.0051(15) -0.0047(15) -0.0046(14)
C44 0.022(2) 0.0182(18) 0.033(2) -0.0090(15) -0.0062(17) -0.0031(16)
C45 0.020(2) 0.029(2) 0.042(3) -0.0091(18) -0.0049(19) -0.012(2)
C46 0.019(2) 0.029(2) 0.042(3) -0.0007(17) -0.0151(19) -0.008(2)
C47 0.030(3) 0.029(2) 0.040(3) 0.0013(19) -0.019(2) 0.003(2)
C48 0.026(2) 0.023(2) 0.028(2) -0.0032(17) -0.0068(18) 0.0002(17)
C49 0.0190(19) 0.0193(17) 0.0110(17) -0.0068(15) -0.0015(14) -0.0008(13)
C50 0.029(2) 0.020(2) 0.025(2) -0.0047(17) -0.0074(17) -0.0054(17)
C51 0.027(2) 0.026(2) 0.031(3) -0.0029(19) -0.0128(19) -0.0014(19)
C52 0.029(2) 0.035(2) 0.017(2) -0.014(2) -0.0094(18) 0.0011(17)
C53 0.024(2) 0.026(2) 0.017(2) -0.0141(19) 0.0009(17) -0.0056(16)
C54 0.019(2) 0.0191(17) 0.020(2) -0.0105(16) -0.0017(16) 0.0001(14)
C55 0.0182(18) 0.0185(17) 0.0173(19) -0.0081(14) -0.0023(14) -0.0002(13)
C56 0.022(2) 0.027(2) 0.027(2) -0.0099(17) -0.0006(17) -0.0070(17)
C57 0.026(2) 0.040(3) 0.038(3) -0.012(2) 0.006(2) -0.013(2)
C58 0.023(2) 0.043(3) 0.041(3) -0.017(2) 0.005(2) -0.007(2)
C59 0.024(2) 0.034(2) 0.038(3) -0.019(2) -0.007(2) 0.002(2)
C60 0.028(2) 0.026(2) 0.021(2) -0.0169(17) -0.0042(16) 0.0003(16)
Fe2 0.0234(6) 0.0251(6) 0.0393(7) -0.0018(4) -0.0095(5) -0.0077(5)
Cl3 0.0226(9) 0.0378(11) 0.0356(12) -0.0001(8) -0.0087(8) -0.0093(9)
Cl4 0.0709(17) 0.0271(10) 0.0283(11) -0.0138(11) 0.0042(11) -0.0046(8)
Cl5 0.0335(9) 0.0725(13) 0.0668(13) -0.0075(9) 0.0006(8) 0.0200(10)
Cl6 0.0488(16) 0.090(2) 0.146(3) 0.0219(15) -0.0621(19) -0.077(2)
Cl7 0.0330(19) 0.128(4) 0.070(3) -0.006(2) -0.0002(18) -0.027(3)
C61 0.0234(6) 0.0251(6) 0.0393(7) -0.0018(4) -0.0095(5) -0.0077(5)
Cl8 0.0335(9) 0.0725(13) 0.0668(13) -0.0075(9) 0.0006(8) 0.0200(10)
Cl7' 0.0488(16) 0.090(2) 0.146(3) 0.0219(15) -0.0621(19) -0.077(2)
C61' 0.0234(6) 0.0251(6) 0.0393(7) -0.0018(4) -0.0095(5) -0.0077(5)
Cl8' 0.0335(9) 0.0725(13) 0.0668(13) -0.0075(9) 0.0006(8) 0.0200(10)
Cl7" 0.0335(9) 0.0725(13) 0.0668(13) -0.0075(9) 0.0006(8) 0.0200(10)
C61" 0.0234(6) 0.0251(6) 0.0393(7) -0.0018(4) -0.0095(5) -0.0077(5)
Cl8" 0.0330(19) 0.128(4) 0.070(3) -0.006(2) -0.0002(18) -0.027(3)

loop_
_atom_type_symbol
_atom_type_description
_atom_type_scat_dispersion_real
_atom_type_scat_dispersion_imag
_atom_type_scat_source
C C 0.0033 0.0016 'International Tables Vol C Tables 4.2.6.8 and 6.1.1.4'
H H 0.0000 0.0000 'International Tables Vol C Tables 4.2.6.8 and 6.1.1.4'
P P 0.1023 0.0942 'International Tables Vol C Tables 4.2.6.8 and 6.1.1.4'
Cl Cl 0.1484 0.1585 'International Tables Vol C Tables 4.2.6.8 and 6.1.1.4'
Fe Fe 0.3463 0.8444 'International Tables Vol C Tables 4.2.6.8 and 6.1.1.4'

loop_
_geom_angle_atom_site_label_1
_geom_angle_atom_site_label_2
_geom_angle_atom_site_label_3
_geom_angle
_geom_angle_publ_flag
Cl2 Fe1 Cl1 179.87(12) y
Cl2 Fe1 P3 87.69(8) y
Cl1 Fe1 P3 92.26(8) y
Cl2 Fe1 P2 92.82(8) y
Cl1 Fe1 P2 87.30(8) y
P3 Fe1 P2 98.58(8) y
Cl2 Fe1 P4 87.23(8) y
Cl1 Fe1 P4 92.65(8) y
P3 Fe1 P4 80.75(8) y
P2 Fe1 P4 179.33(10) y
Cl2 Fe1 P1 92.05(8) y
Cl1 Fe1 P1 87.99(7) y
P3 Fe1 P1 179.74(10) y
P2 Fe1 P1 81.38(8) y
P4 Fe1 P1 99.29(8) y
C1 P1 C7 100.8(3) ?
C1 P1 C13 103.2(4) ?
C7 P1 C13 105.0(4) ?
C1 P1 Fe1 107.7(3) ?
C7 P1 Fe1 120.0(3) ?
C13 P1 Fe1 117.6(2) ?
C25 P2 C19 105.8(4) ?
C25 P2 C6 100.4(4) ?
C19 P2 C6 102.7(4) ?
C25 P2 Fe1 120.0(3) ?
C19 P2 Fe1 117.0(3) ?
C6 P2 Fe1 108.3(3) ?
C37 P3 C43 104.8(4) ?
C37 P3 C31 100.6(3) ?
C43 P3 C31 103.8(4) ?
C37 P3 Fe1 119.4(3) ?
C43 P3 Fe1 118.2(2) ?
C31 P3 Fe1 107.7(3) ?
C36 P4 C49 102.8(4) ?
C36 P4 C55 101.4(4) ?
C49 P4 C55 107.0(4) ?
C36 P4 Fe1 108.0(3) ?
C49 P4 Fe1 116.1(3) ?
C55 P4 Fe1 119.2(3) ?
C2 C1 C6 119.1(7) ?
C2 C1 P1 122.3(6) ?
C6 C1 P1 118.5(6) ?
C1 C2 C3 119.3(7) ?
C1 C2 H2 120.3 ?
C3 C2 H2 120.3 ?
C4 C3 C2 121.2(7) ?
C4 C3 H3 119.4 ?
C2 C3 H3 119.4 ?
C3 C4 C5 120.3(8) ?
C3 C4 H4 119.8 ?
C5 C4 H4 119.8 ?
C6 C5 C4 119.3(8) ?
C6 C5 H5 120.3 ?
C4 C5 H5 120.3 ?
C5 C6 C1 120.7(7) ?
C5 C6 P2 122.0(6) ?
C1 C6 P2 117.2(6) ?
C12 C7 C8 118.7(7) ?
C12 C7 P1 123.3(6) ?
C8 C7 P1 118.1(6) ?
C9 C8 C7 119.9(8) ?
C9 C8 H8 120.0 ?
C7 C8 H8 120.0 ?
C10 C9 C8 121.1(8) ?
C10 C9 H9 119.5 ?
C8 C9 H9 119.5 ?
C9 C10 C11 120.0(8) ?
C9 C10 H10 120.0 ?
C11 C10 H10 120.0 ?
C10 C11 C12 120.4(8) ?
C10 C11 H11 119.8 ?
C12 C11 H11 119.8 ?
C7 C12 C11 119.9(8) ?
C7 C12 H12 120.1 ?
C11 C12 H12 120.1 ?
C14 C13 C18 119.0(8) ?
C14 C13 P1 119.4(7) ?
C18 C13 P1 121.6(7) ?
C13 C14 C15 120.8(9) ?
C13 C14 H14 119.6 ?
C15 C14 H14 119.6 ?
C16 C15 C14 120.8(9) ?
C16 C15 H15 119.6 ?
C14 C15 H15 119.6 ?
C15 C16 C17 119.9(8) ?
C15 C16 H16 120.0 ?
C17 C16 H16 120.0 ?
C18 C17 C16 119.0(9) ?
C18 C17 H17 120.5 ?
C16 C17 H17 120.5 ?
C13 C18 C17 120.5(9) ?
C13 C18 H18 119.8 ?
C17 C18 H18 119.8 ?
C24 C19 C20 117.5(7) ?
C24 C19 P2 121.4(6) ?
C20 C19 P2 121.0(6) ?
C21 C20 C19 121.1(8) ?
C21 C20 H20 119.4 ?
C19 C20 H20 119.4 ?
C20 C21 C22 121.0(8) ?
C20 C21 H21 119.5 ?
C22 C21 H21 119.5 ?
C23 C22 C21 118.8(8) ?
C23 C22 H22 120.6 ?
C21 C22 H22 120.6 ?
C22 C23 C24 119.8(7) ?
C22 C23 H23 120.1 ?
C24 C23 H23 120.1 ?
C23 C24 C19 121.7(8) ?
C23 C24 H24 119.2 ?
C19 C24 H24 119.2 ?
C26 C25 C30 118.6(8) ?
C26 C25 P2 123.1(6) ?
C30 C25 P2 118.2(6) ?
C27 C26 C25 120.8(8) ?
C27 C26 H26 119.6 ?
C25 C26 H26 119.6 ?
C26 C27 C28 118.4(8) ?
C26 C27 H27 120.8 ?
C28 C27 H27 120.8 ?
C29 C28 C27 121.2(9) ?
C29 C28 H28 119.4 ?
C27 C28 H28 119.4 ?
C28 C29 C30 120.1(8) ?
C28 C29 H29 119.9 ?
C30 C29 H29 119.9 ?
C29 C30 C25 120.7(8) ?
C29 C30 H30 119.7 ?
C25 C30 H30 119.7 ?
C36 C31 C32 121.2(7) ?
C36 C31 P3 117.5(6) ?
C32 C31 P3 121.2(6) ?
C33 C32 C31 119.3(7) ?
C33 C32 H32 120.4 ?
C31 C32 H32 120.4 ?
C32 C33 C34 119.9(7) ?
C32 C33 H33 120.1 ?
C34 C33 H33 120.1 ?
C35 C34 C33 120.7(8) ?
C35 C34 H34 119.7 ?
C33 C34 H34 119.7 ?
C34 C35 C36 120.3(8) ?
C34 C35 H35 119.9 ?
C36 C35 H35 119.9 ?
C31 C36 C35 118.7(7) ?
C31 C36 P4 118.2(6) ?
C35 C36 P4 122.9(6) ?
C38 C37 C42 118.3(7) ?
C38 C37 P3 119.4(6) ?
C42 C37 P3 122.3(6) ?
C39 C38 C37 121.6(8) ?
C39 C38 H38 119.2 ?
C37 C38 H38 119.2 ?
C38 C39 C40 119.7(8) ?
C38 C39 H39 120.2 ?
C40 C39 H39 120.2 ?
C41 C40 C39 119.7(8) ?
C41 C40 H40 120.1 ?
C39 C40 H40 120.1 ?
C40 C41 C42 120.3(8) ?
C40 C41 H41 119.9 ?
C42 C41 H41 119.9 ?
C41 C42 C37 120.5(8) ?
C41 C42 H42 119.8 ?
C37 C42 H42 119.8 ?
C44 C43 C48 117.6(8) ?
C44 C43 P3 119.8(6) ?
C48 C43 P3 122.6(7) ?
C45 C44 C43 122.0(9) ?
C45 C44 H44 119.0 ?
C43 C44 H44 119.0 ?
C44 C45 C46 118.7(9) ?
C44 C45 H45 120.6 ?
C46 C45 H45 120.6 ?
C47 C46 C45 119.9(8) ?
C47 C46 H46 120.0 ?
C45 C46 H46 120.0 ?
C46 C47 C48 121.8(9) ?
C46 C47 H47 119.1 ?
C48 C47 H47 119.1 ?
C47 C48 C43 119.9(9) ?
C47 C48 H48 120.1 ?
C43 C48 H48 120.1 ?
C50 C49 C54 119.9(7) ?
C50 C49 P4 121.2(6) ?
C54 C49 P4 118.9(6) ?
C49 C50 C51 120.0(7) ?
C49 C50 H50 120.0 ?
C51 C50 H50 120.0 ?
C50 C51 C52 120.0(8) ?
C50 C51 H51 120.0 ?
C52 C51 H51 120.0 ?
C53 C52 C51 119.8(8) ?
C53 C52 H52 120.1 ?
C51 C52 H52 120.1 ?
C52 C53 C54 120.6(7) ?
C52 C53 H53 119.7 ?
C54 C53 H53 119.7 ?
C53 C54 C49 119.6(8) ?
C53 C54 H54 120.2 ?
C49 C54 H54 120.2 ?
C56 C55 C60 118.6(8) ?
C56 C55 P4 122.9(6) ?
C60 C55 P4 118.4(6) ?
C57 C56 C55 120.7(8) ?
C57 C56 H56 119.6 ?
C55 C56 H56 119.6 ?
C58 C57 C56 121.1(9) ?
C58 C57 H57 119.5 ?
C56 C57 H57 119.5 ?
C57 C58 C59 118.9(9) ?
C57 C58 H58 120.5 ?
C59 C58 H58 120.5 ?
C60 C59 C58 120.6(8) ?
C60 C59 H59 119.7 ?
C58 C59 H59 119.7 ?
C59 C60 C55 120.0(8) ?
C59 C60 H60 120.0 ?
C55 C60 H60 120.0 ?
Cl4 Fe2 Cl5 109.67(12) n
Cl4 Fe2 Cl3 108.95(10) n
Cl5 Fe2 Cl3 110.14(11) n
Cl4 Fe2 Cl6 110.12(15) n
Cl5 Fe2 Cl6 110.26(17) n
Cl3 Fe2 Cl6 107.67(10) n
Cl8 C61 Cl7 114.4(6) ?
Cl8 C61 H61A 108.7 ?
Cl7 C61 H61A 108.7 ?
Cl8 C61 H61B 108.7 ?
Cl7 C61 H61B 108.7 ?
H61A C61 H61B 107.6 ?
Cl8' C61' Cl7' 117(3) ?
Cl8' C61' H61C 107.9 ?
Cl7' C61' H61C 107.9 ?
Cl8' C61' H61D 107.9 ?
Cl7' C61' H61D 107.9 ?
H61C C61' H61D 107.2 ?
Cl8" C61" Cl7" 102(2) ?
Cl8" C61" H61E 111.3 ?
Cl7" C61" H61E 111.3 ?
Cl8" C61" H61F 111.3 ?
Cl7" C61" H61F 111.3 ?
H61E C61" H61F 109.2 ?

loop_
_geom_bond_atom_site_label_1
_geom_bond_atom_site_label_2
_geom_bond_distance
_geom_bond_publ_flag
Fe1 Cl2 2.218(2) y
Fe1 Cl1 2.223(2) y
Fe1 P3 2.374(2) y
Fe1 P2 2.376(2) y
Fe1 P4 2.377(2) y
Fe1 P1 2.388(2) y
P1 C1 1.810(8) ?
P1 C7 1.827(8) ?
P1 C13 1.830(8) ?
P2 C25 1.817(8) ?
P2 C19 1.819(8) ?
P2 C6 1.822(7) ?
P3 C37 1.828(8) ?
P3 C43 1.830(8) ?
P3 C31 1.833(8) ?
P4 C36 1.811(7) ?
P4 C49 1.834(8) ?
P4 C55 1.835(8) ?
C1 C2 1.403(10) ?
C1 C6 1.410(11) ?
C2 C3 1.404(11) ?
C2 H2 0.9500 ?
C3 C4 1.373(12) ?
C3 H3 0.9500 ?
C4 C5 1.399(11) ?
C4 H4 0.9500 ?
C5 C6 1.396(11) ?
C5 H5 0.9500 ?
C7 C12 1.387(11) ?
C7 C8 1.421(11) ?
C8 C9 1.379(10) ?
C8 H8 0.9500 ?
C9 C10 1.367(12) ?
C9 H9 0.9500 ?
C10 C11 1.379(12) ?
C10 H10 0.9500 ?
C11 C12 1.406(11) ?
C11 H11 0.9500 ?
C12 H12 0.9500 ?
C13 C14 1.374(11) ?
C13 C18 1.392(12) ?
C14 C15 1.394(11) ?
C14 H14 0.9500 ?
C15 C16 1.352(13) ?
C15 H15 0.9500 ?
C16 C17 1.411(14) ?
C16 H16 0.9500 ?
C17 C18 1.400(12) ?
C17 H17 0.9500 ?
C18 H18 0.9500 ?
C19 C24 1.392(10) ?
C19 C20 1.394(11) ?
C20 C21 1.365(12) ?
C20 H20 0.9500 ?
C21 C22 1.392(12) ?
C21 H21 0.9500 ?
C22 C23 1.384(12) ?
C22 H22 0.9500 ?
C23 C24 1.385(11) ?
C23 H23 0.9500 ?
C24 H24 0.9500 ?
C25 C26 1.399(11) ?
C25 C30 1.406(11) ?
C26 C27 1.397(12) ?
C26 H26 0.9500 ?
C27 C28 1.420(13) ?
C27 H27 0.9500 ?
C28 C29 1.354(13) ?
C28 H28 0.9500 ?
C29 C30 1.394(12) ?
C29 H29 0.9500 ?
C30 H30 0.9500 ?
C31 C36 1.376(11) ?
C31 C32 1.410(10) ?
C32 C33 1.377(11) ?
C32 H32 0.9500 ?
C33 C34 1.396(12) ?
C33 H33 0.9500 ?
C34 C35 1.374(11) ?
C34 H34 0.9500 ?
C35 C36 1.408(11) ?
C35 H35 0.9500 ?
C37 C38 1.393(11) ?
C37 C42 1.404(11) ?
C38 C39 1.379(11) ?
C38 H38 0.9500 ?
C39 C40 1.398(13) ?
C39 H39 0.9500 ?
C40 C41 1.387(12) ?
C40 H40 0.9500 ?
C41 C42 1.389(11) ?
C41 H41 0.9500 ?
C42 H42 0.9500 ?
C43 C44 1.406(11) ?
C43 C48 1.411(12) ?
C44 C45 1.362(11) ?
C44 H44 0.9500 ?
C45 C46 1.415(13) ?
C45 H45 0.9500 ?
C46 C47 1.355(13) ?
C46 H46 0.9500 ?
C47 C48 1.371(12) ?
C47 H47 0.9500 ?
C48 H48 0.9500 ?
C49 C50 1.382(11) ?
C49 C54 1.404(10) ?
C50 C51 1.398(12) ?
C50 H50 0.9500 ?
C51 C52 1.398(11) ?
C51 H51 0.9500 ?
C52 C53 1.377(12) ?
C52 H52 0.9500 ?
C53 C54 1.395(11) ?
C53 H53 0.9500 ?
C54 H54 0.9500 ?
C55 C56 1.388(11) ?
C55 C60 1.396(11) ?
C56 C57 1.378(12) ?
C56 H56 0.9500 ?
C57 C58 1.367(12) ?
C57 H57 0.9500 ?
C58 C59 1.394(13) ?
C58 H58 0.9500 ?
C59 C60 1.385(12) ?
C59 H59 0.9500 ?
C60 H60 0.9500 ?
Fe2 Cl4 2.184(2) n
Fe2 Cl5 2.188(3) n
Fe2 Cl3 2.193(2) n
Fe2 Cl6 2.197(3) n
Cl7 C61 1.799(11) ?
C61 Cl8 1.682(10) ?
C61 H61A 0.9900 ?
C61 H61B 0.9900 ?
Cl7' C61' 1.77(2) ?
C61' Cl8' 1.75(2) ?
C61' H61C 0.9900 ?
C61' H61D 0.9900 ?
Cl7" C61" 1.76(2) ?
C61" Cl8" 1.73(2) ?
C61" H61E 0.9900 ?
C61" H61F 0.9900 ?

loop_
_geom_torsion_atom_site_label_1
_geom_torsion_atom_site_label_2
_geom_torsion_atom_site_label_3
_geom_torsion_atom_site_label_4
_geom_torsion
C7 P1 C1 C2 -37.2(7)
C13 P1 C1 C2 71.2(7)
Fe1 P1 C1 C2 -163.7(6)
C7 P1 C1 C6 145.8(6)
C13 P1 C1 C6 -105.7(7)
Fe1 P1 C1 C6 19.3(7)
C6 C1 C2 C3 1.5(12)
P1 C1 C2 C3 -175.5(6)
C1 C2 C3 C4 -1.5(13)
C2 C3 C4 C5 0.9(13)
C3 C4 C5 C6 -0.2(13)
C4 C5 C6 C1 0.2(12)
C4 C5 C6 P2 177.1(7)
C2 C1 C6 C5 -0.9(12)
P1 C1 C6 C5 176.2(6)
C2 C1 C6 P2 -177.9(6)
P1 C1 C6 P2 -0.9(9)
C25 P2 C6 C5 38.1(8)
C19 P2 C6 C5 -70.8(7)
Fe1 P2 C6 C5 164.8(6)
C25 P2 C6 C1 -144.8(6)
C19 P2 C6 C1 106.2(7)
Fe1 P2 C6 C1 -18.2(7)
C1 P1 C7 C12 128.4(7)
C13 P1 C7 C12 21.4(8)
Fe1 P1 C7 C12 -113.8(6)
C1 P1 C7 C8 -51.5(7)
C13 P1 C7 C8 -158.6(6)
Fe1 P1 C7 C8 66.3(7)
C12 C7 C8 C9 2.1(11)
P1 C7 C8 C9 -177.9(6)
C7 C8 C9 C10 -1.2(12)
C8 C9 C10 C11 -0.1(13)
C9 C10 C11 C12 0.6(13)
C8 C7 C12 C11 -1.6(12)
P1 C7 C12 C11 178.4(6)
C10 C11 C12 C7 0.3(13)
C1 P1 C13 C14 -179.5(6)
C7 P1 C13 C14 -74.3(7)
Fe1 P1 C13 C14 62.2(7)
C1 P1 C13 C18 0.4(8)
C7 P1 C13 C18 105.7(7)
Fe1 P1 C13 C18 -117.9(6)
C18 C13 C14 C15 0.0(12)
P1 C13 C14 C15 180.0(6)
C13 C14 C15 C16 1.0(13)
C14 C15 C16 C17 -0.8(13)
C15 C16 C17 C18 -0.4(13)
C14 C13 C18 C17 -1.2(13)
P1 C13 C18 C17 178.8(7)
C16 C17 C18 C13 1.4(13)
C25 P2 C19 C24 66.4(7)
C6 P2 C19 C24 171.3(6)
Fe1 P2 C19 C24 -70.3(7)
C25 P2 C19 C20 -118.1(7)
C6 P2 C19 C20 -13.3(8)
Fe1 P2 C19 C20 105.2(7)
C24 C19 C20 C21 -1.5(13)
P2 C19 C20 C21 -177.1(7)
C19 C20 C21 C22 -1.7(14)
C20 C21 C22 C23 2.4(14)
C21 C22 C23 C24 0.0(12)
C22 C23 C24 C19 -3.3(12)
C20 C19 C24 C23 4.0(12)
P2 C19 C24 C23 179.6(6)
C19 P2 C25 C26 -29.2(8)
C6 P2 C25 C26 -135.8(7)
Fe1 P2 C25 C26 105.9(7)
C19 P2 C25 C30 151.7(7)
C6 P2 C25 C30 45.2(7)
Fe1 P2 C25 C30 -73.2(7)
C30 C25 C26 C27 3.6(13)
P2 C25 C26 C27 -175.4(7)
C25 C26 C27 C28 -1.8(14)
C26 C27 C28 C29 -1.5(15)
C27 C28 C29 C30 3.0(16)
C28 C29 C30 C25 -1.1(14)
C26 C25 C30 C29 -2.2(13)
P2 C25 C30 C29 176.9(7)
C37 P3 C31 C36 -145.7(6)
C43 P3 C31 C36 106.0(7)
Fe1 P3 C31 C36 -20.1(7)
C37 P3 C31 C32 38.2(7)
C43 P3 C31 C32 -70.1(7)
Fe1 P3 C31 C32 163.8(6)
C36 C31 C32 C33 0.1(12)
P3 C31 C32 C33 176.0(6)
C31 C32 C33 C34 0.0(13)
C32 C33 C34 C35 -0.6(13)
C33 C34 C35 C36 1.2(13)
C32 C31 C36 C35 0.5(12)
P3 C31 C36 C35 -175.6(6)
C32 C31 C36 P4 176.2(6)
P3 C31 C36 P4 0.1(9)
C34 C35 C36 C31 -1.2(12)
C34 C35 C36 P4 -176.6(7)
C49 P4 C36 C31 -103.3(7)
C55 P4 C36 C31 146.1(7)
Fe1 P4 C36 C31 20.0(7)
C49 P4 C36 C35 72.2(7)
C55 P4 C36 C35 -38.4(8)
Fe1 P4 C36 C35 -164.6(6)
C43 P3 C37 C38 155.9(6)
C31 P3 C37 C38 48.5(7)
Fe1 P3 C37 C38 -68.9(7)
C43 P3 C37 C42 -23.3(8)
C31 P3 C37 C42 -130.7(7)
Fe1 P3 C37 C42 111.9(6)
C42 C37 C38 C39 -2.0(11)
P3 C37 C38 C39 178.8(6)
C37 C38 C39 C40 0.1(12)
C38 C39 C40 C41 1.4(13)
C39 C40 C41 C42 -1.0(13)
C40 C41 C42 C37 -1.0(13)
C38 C37 C42 C41 2.4(12)
P3 C37 C42 C41 -178.3(6)
C37 P3 C43 C44 77.3(7)
C31 P3 C43 C44 -177.6(6)
Fe1 P3 C43 C44 -58.5(7)
C37 P3 C43 C48 -105.1(7)
C31 P3 C43 C48 -0.1(8)
Fe1 P3 C43 C48 119.0(6)
C48 C43 C44 C45 2.1(12)
P3 C43 C44 C45 179.7(6)
C43 C44 C45 C46 -1.7(13)
C44 C45 C46 C47 1.3(13)
C45 C46 C47 C48 -1.4(14)
C46 C47 C48 C43 1.8(14)
C44 C43 C48 C47 -2.1(12)
P3 C43 C48 C47 -179.7(7)
C36 P4 C49 C50 7.1(8)
C55 P4 C49 C50 113.5(7)
Fe1 P4 C49 C50 -110.5(7)
C36 P4 C49 C54 -174.0(6)
C55 P4 C49 C54 -67.6(7)
Fe1 P4 C49 C54 68.4(7)
C54 C49 C50 C51 -0.6(13)
P4 C49 C50 C51 178.3(7)
C49 C50 C51 C52 0.7(14)
C50 C51 C52 C53 0.7(14)
C51 C52 C53 C54 -2.3(13)
C52 C53 C54 C49 2.5(12)
C50 C49 C54 C53 -1.0(12)
P4 C49 C54 C53 -179.9(6)
C36 P4 C55 C56 139.5(7)
C49 P4 C55 C56 32.2(8)
Fe1 P4 C55 C56 -102.1(7)
C36 P4 C55 C60 -42.9(7)
C49 P4 C55 C60 -150.2(7)
Fe1 P4 C55 C60 75.4(7)
C60 C55 C56 C57 -1.2(13)
P4 C55 C56 C57 176.3(7)
C55 C56 C57 C58 0.0(15)
C56 C57 C58 C59 1.7(16)
C57 C58 C59 C60 -2.2(15)
C58 C59 C60 C55 1.0(14)
C56 C55 C60 C59 0.7(13)
P4 C55 C60 C59 -177.0(7)

_cod_database_fobs_code 2242496
